data_7248886
loop_
_publ_author_name
'Xia, Xuying'
'Zheng, Changdi'
'Hang, Yunfei'
'Guo, Jiyuan'
'Liu, Tao'
'Song, Dingguo'
'Chen, Zhiwei'
'Zhong, Weihui'
'Ling, Fei'

_publ_section_title
;
 Electrochemically enabled cobalt catalyzed enantioselective C--H
 acyloxylation of aryl phosphamide with carboxylic acid
;
_journal_issue 14
_journal_name_full 'Green Chemistry'
_journal_page_first 8323
_journal_page_last 8329
_journal_paper_doi 10.1039/D4GC01404A
_journal_volume 26
_journal_year 2024
_chemical_absolute_configuration ad
_chemical_formula_moiety 'C33 H31 N2 O3 P'
_chemical_formula_sum 'C33 H31 N2 O3 P'
_chemical_formula_weight 534.57
_space_group_crystal_system orthorhombic
_space_group_IT_number 19
_space_group_name_Hall 'P 2ac 2ab'
_space_group_name_H-M_alt 'P 21 21 21'
_atom_sites_solution_hydrogens geom
_atom_sites_solution_primary dual
_audit_creation_date 2023-07-01
_audit_creation_method
;
Olex2 1.5
(compiled 2022.04.07 svn.rca3783a0 for OlexSys, GUI svn.r6498)
;
_audit_update_record
;
2023-11-10 deposited with the CCDC.	2024-06-14 downloaded from the CCDC.
;
_cell_angle_alpha 90
_cell_angle_beta 90
_cell_angle_gamma 90
_cell_formula_units_Z 4
_cell_length_a 9.7228(3)
_cell_length_b 15.2917(5)
_cell_length_c 19.0023(5)
_cell_measurement_reflns_used 9836
_cell_measurement_temperature 193.00
_cell_measurement_theta_max 59.58
_cell_measurement_theta_min 3.23
_cell_volume 2825.23(15)
_computing_cell_refinement 'SAINT V8.40B (Bruker, 2019)'
_computing_data_collection 'APEX4 V2022.10-1 (Bruker, 2022)'
_computing_data_reduction 'SAINT V8.40B (Bruker, 2019)'
_computing_molecular_graphics 'Olex2 1.5 (Dolomanov et al., 2009)'
_computing_publication_material 'Olex2 1.5 (Dolomanov et al., 2009)'
_computing_structure_refinement 'SHELXL 2019/3 (Sheldrick, 2015)'
_computing_structure_solution 'SHELXT 2018/2 (Sheldrick, 2018)'
_diffrn_ambient_temperature 193.00
_diffrn_detector CPAD
_diffrn_detector_area_resol_mean 7.41
_diffrn_detector_type 'Bruker PHOTON II'
_diffrn_measured_fraction_theta_full 0.993
_diffrn_measured_fraction_theta_max 0.988
_diffrn_measurement_device 'four-circle diffractometer'
_diffrn_measurement_device_type 'Bruker D8 VENTURE Metaljet PHOTON II'
_diffrn_measurement_method '\w and \f shutterless scans'
_diffrn_measurement_specimen_support 'nylon loop'
_diffrn_radiation_monochromator 'Helios Multi-layer Optic'
_diffrn_radiation_probe x-ray
_diffrn_radiation_type GaK\a
_diffrn_radiation_wavelength 1.34139
_diffrn_reflns_av_R_equivalents 0.0399
_diffrn_reflns_av_unetI/netI 0.0267
_diffrn_reflns_Laue_measured_fraction_full 0.993
_diffrn_reflns_Laue_measured_fraction_max 0.988
_diffrn_reflns_limit_h_max 12
_diffrn_reflns_limit_h_min -12
_diffrn_reflns_limit_k_max 19
_diffrn_reflns_limit_k_min -19
_diffrn_reflns_limit_l_max 23
_diffrn_reflns_limit_l_min -24
_diffrn_reflns_number 41702
_diffrn_reflns_point_group_measured_fraction_full 0.995
_diffrn_reflns_point_group_measured_fraction_max 0.984
_diffrn_reflns_theta_full 53.594
_diffrn_reflns_theta_max 60.290
_diffrn_reflns_theta_min 3.227
_diffrn_source MetalJet
_diffrn_source_current 2.86
_diffrn_source_power 0.19937059999999998
_diffrn_source_type 'Liquid Metal source'
_diffrn_source_voltage 69.71
_diffrn_standards_number 0
_exptl_absorpt_coefficient_mu 0.745
_exptl_absorpt_correction_T_max 0.7518
_exptl_absorpt_correction_T_min 0.6782
_exptl_absorpt_correction_type multi-scan
_exptl_absorpt_process_details
;
SADABS-2016/2 (Bruker,2016/2) was used for absorption correction.
wR2(int) was 0.1227 before and 0.0658 after correction.
The Ratio of minimum to maximum transmission is 0.9021.
The \l/2 correction factor is Not present.
;
_exptl_crystal_density_diffrn 1.257
_exptl_crystal_description block
_exptl_crystal_F_000 1128
_exptl_crystal_size_max 0.13
_exptl_crystal_size_mid 0.12
_exptl_crystal_size_min 0.1
_refine_diff_density_max 0.162
_refine_diff_density_min -0.201
_refine_diff_density_rms 0.032
_refine_ls_abs_structure_details
;
 Flack x determined using 2388 quotients [(I+)-(I-)]/[(I+)+(I-)]
 (Parsons, Flack and Wagner, Acta Cryst. B69 (2013) 249-259).
;
_refine_ls_abs_structure_Flack 0.023(7)
_refine_ls_extinction_method none
_refine_ls_goodness_of_fit_ref 1.034
_refine_ls_hydrogen_treatment constr
_refine_ls_matrix_type full
_refine_ls_number_parameters 356
_refine_ls_number_reflns 6329
_refine_ls_number_restraints 0
_refine_ls_restrained_S_all 1.034
_refine_ls_R_factor_all 0.0367
_refine_ls_R_factor_gt 0.0312
_refine_ls_shift/su_max 0.001
_refine_ls_shift/su_mean 0.000
_refine_ls_structure_factor_coef Fsqd
_refine_ls_weighting_details 'w=1/[\s^2^(Fo^2^)+(0.0401P)^2^+0.4138P] where P=(Fo^2^+2Fc^2^)/3'
_refine_ls_weighting_scheme calc
_refine_ls_wR_factor_gt 0.0759
_refine_ls_wR_factor_ref 0.0790
_reflns_Friedel_coverage 0.773
_reflns_Friedel_fraction_full 0.997
_reflns_Friedel_fraction_max 0.979
_reflns_number_gt 5790
_reflns_number_total 6329
_reflns_threshold_expression 'I > 2\s(I)'
_cod_data_source_file d4gc01404a2.cif
_cod_data_source_block 230629zh_zhcz255386_0m
_cod_depositor_comments
;
The following automatic conversions were performed:

data item '_diffrn_radiation_probe' value 'X-ray' was changed to
'x-ray' in accordance with the
/home/data/users/saulius/crontab/automatic-downloads/rss-feeds/RSC/lib/dictionaries/cif_core.dic
dictionary named 'cif_core.dic' version 2.4.2 last updated on
2011-04-26.

Automatic conversion script
Id: cif_fix_values 8170 2020-07-09 18:12:32Z antanas 

 Adding full bibliography for 7248886.cif.
;
_cod_database_code 7248886
_shelx_shelxl_version_number 2019/3
_shelx_space_group_comment
;
The symmetry employed for this shelxl refinement is uniquely defined
by the following loop, which should always be used as a source of
symmetry information in preference to the above space-group names.
They are only intended as comments.
;
_shelx_estimated_absorpt_t_max 0.929
_shelx_estimated_absorpt_t_min 0.909
_olex2_refinement_description
;
1. Fixed Uiso
 At 1.2 times of:
  All C(H) groups, All N(H) groups
 At 1.5 times of:
  All C(H,H,H) groups
2.a Ternary CH refined with riding coordinates:
 C22(H22)
2.b Aromatic/amide H refined with riding coordinates:
 N1(H1), C18(H18), C17(H17), C2(H2), C26(H26), C3(H3), C21(H21), C20(H20),
 C5(H5), C33(H33), C4(H4), C32(H32), C10(H10), C27(H27), C31(H31), C28(H28),
 C11(H11), C12(H12)
2.c Idealised Me refined as rotating group:
 C7(H7A,H7B,H7C), C24(H24A,H24B,H24C), C23(H23A,H23B,H23C), C14(H14A,H14B,H14C)
;
_olex2_submission_special_instructions 'No special instructions were received'
_site XU

loop_
_space_group_symop_operation_xyz
'x, y, z'
'-x+1/2, -y, z+1/2'
'-x, y+1/2, -z+1/2'
'x+1/2, -y+1/2, -z'

loop_
_atom_site_label
_atom_site_type_symbol
_atom_site_fract_x
_atom_site_fract_y
_atom_site_fract_z
_atom_site_U_iso_or_equiv
_atom_site_adp_type
_atom_site_occupancy
_atom_site_site_symmetry_order
_atom_site_calc_flag
_atom_site_refinement_flags_posn
_atom_site_refinement_flags_adp
_atom_site_refinement_flags_occupancy
_atom_site_disorder_assembly
_atom_site_disorder_group
P1 P 0.41639(5) 0.52611(3) 0.63643(3) 0.02739(11) Uani 1 1 d . . . . .
O2 O 0.43842(14) 0.61583(8) 0.77254(7) 0.0321(3) Uani 1 1 d . . . . .
O1 O 0.43160(15) 0.48336(10) 0.56736(7) 0.0386(3) Uani 1 1 d . . . . .
N1 N 0.34167(16) 0.62338(10) 0.63153(8) 0.0307(3) Uani 1 1 d . . . . .
H1 H 0.374365 0.663080 0.660583 0.037 Uiso 1 1 calc R U . . .
O3 O 0.44781(19) 0.53233(11) 0.87016(9) 0.0563(4) Uani 1 1 d . . . . .
N2 N 0.27589(19) 0.79137(11) 0.63933(9) 0.0363(4) Uani 1 1 d . . . . .
C9 C 0.5689(2) 0.58963(11) 0.74905(11) 0.0320(4) Uani 1 1 d . . . . .
C18 C 0.0845(2) 0.73919(13) 0.83510(10) 0.0349(4) Uani 1 1 d . . . . .
H18 H 0.050562 0.787149 0.808496 0.042 Uiso 1 1 calc R U . . .
C17 C 0.2058(2) 0.69956(12) 0.81505(11) 0.0328(4) Uani 1 1 d . . . . .
H17 H 0.254053 0.720130 0.774841 0.039 Uiso 1 1 calc R U . . .
C25 C 0.23457(19) 0.65172(13) 0.58818(10) 0.0296(4) Uani 1 1 d . . . . .
C1 C 0.31964(19) 0.45936(11) 0.69724(10) 0.0280(4) Uani 1 1 d . . . . .
C15 C 0.3886(2) 0.58602(13) 0.83596(11) 0.0357(5) Uani 1 1 d . . . . .
C30 C 0.2019(2) 0.74243(13) 0.59314(10) 0.0304(4) Uani 1 1 d . . . . .
C16 C 0.2579(2) 0.62937(12) 0.85365(10) 0.0328(4) Uani 1 1 d . . . . .
C2 C 0.1938(2) 0.48869(13) 0.72282(10) 0.0337(4) Uani 1 1 d . . . . .
H2 H 0.158659 0.543442 0.707486 0.040 Uiso 1 1 calc R U . . .
C8 C 0.5757(2) 0.55273(12) 0.68183(10) 0.0309(4) Uani 1 1 d . . . . .
C6 C 0.3708(2) 0.37799(13) 0.71943(12) 0.0361(4) Uani 1 1 d . . . . .
C26 C 0.1643(2) 0.59972(15) 0.54172(12) 0.0421(5) Uani 1 1 d . . . . .
H26 H 0.185766 0.539253 0.538288 0.050 Uiso 1 1 calc R U . . .
C22 C -0.1210(2) 0.75751(15) 0.91371(12) 0.0408(5) Uani 1 1 d . . . . .
H22 H -0.176763 0.763713 0.869764 0.049 Uiso 1 1 calc R U . . .
C3 C 0.1191(2) 0.43926(15) 0.77026(13) 0.0439(5) Uani 1 1 d . . . . .
H3 H 0.032099 0.459206 0.786355 0.053 Uiso 1 1 calc R U . . .
C21 C 0.1831(3) 0.59909(14) 0.91128(10) 0.0391(5) Uani 1 1 d . . . . .
H21 H 0.216147 0.550438 0.937370 0.047 Uiso 1 1 calc R U . . .
C20 C 0.0619(3) 0.63880(13) 0.93087(10) 0.0388(5) Uani 1 1 d . . . . .
H20 H 0.012537 0.617104 0.970318 0.047 Uiso 1 1 calc R U . . .
C19 C 0.0105(2) 0.71026(13) 0.89380(10) 0.0338(4) Uani 1 1 d . . . . .
C5 C 0.2951(3) 0.33111(14) 0.76897(13) 0.0463(6) Uani 1 1 d . . . . .
H5 H 0.330095 0.277013 0.785835 0.056 Uiso 1 1 calc R U . . .
C29 C 0.0987(2) 0.77764(15) 0.54949(12) 0.0414(5) Uani 1 1 d . . . . .
C33 C 0.0744(3) 0.86895(16) 0.55507(13) 0.0527(6) Uani 1 1 d . . . . .
H33 H 0.004924 0.895872 0.527405 0.063 Uiso 1 1 calc R U . . .
C4 C 0.1713(3) 0.36106(15) 0.79406(13) 0.0515(6) Uani 1 1 d . . . . .
H4 H 0.121805 0.327804 0.827835 0.062 Uiso 1 1 calc R U . . .
C32 C 0.1505(3) 0.91714(16) 0.59981(14) 0.0522(7) Uani 1 1 d . . . . .
H32 H 0.136544 0.978492 0.603130 0.063 Uiso 1 1 calc R U . . .
C10 C 0.6829(2) 0.60907(14) 0.78897(14) 0.0458(6) Uani 1 1 d . . . . .
H10 H 0.673885 0.632826 0.834930 0.055 Uiso 1 1 calc R U . . .
C27 C 0.0603(3) 0.63591(18) 0.49901(15) 0.0597(7) Uani 1 1 d . . . . .
H27 H 0.011460 0.599125 0.467391 0.072 Uiso 1 1 calc R U . . .
C7 C 0.5025(3) 0.33962(15) 0.69155(16) 0.0547(7) Uani 1 1 d . . . . .
H7A H 0.495946 0.333242 0.640344 0.082 Uiso 1 1 calc R U . . .
H7B H 0.517883 0.282164 0.712988 0.082 Uiso 1 1 calc R U . . .
H7C H 0.579359 0.378474 0.703163 0.082 Uiso 1 1 calc R U . . .
C31 C 0.2505(3) 0.87608(14) 0.64146(13) 0.0466(5) Uani 1 1 d . . . . .
H31 H 0.302750 0.911137 0.672898 0.056 Uiso 1 1 calc R U . . .
C28 C 0.0284(3) 0.72239(19) 0.50217(15) 0.0608(8) Uani 1 1 d . . . . .
H28 H -0.041307 0.745609 0.472505 0.073 Uiso 1 1 calc R U . . .
C11 C 0.8110(2) 0.59298(15) 0.76018(16) 0.0534(7) Uani 1 1 d . . . . .
H11 H 0.891623 0.606425 0.786305 0.064 Uiso 1 1 calc R U . . .
C12 C 0.8224(2) 0.55756(16) 0.69383(15) 0.0517(6) Uani 1 1 d . . . . .
H12 H 0.911417 0.547589 0.674843 0.062 Uiso 1 1 calc R U . . .
C13 C 0.7074(2) 0.53586(15) 0.65361(12) 0.0409(5) Uani 1 1 d . . . . .
C24 C -0.2100(3) 0.70935(18) 0.96699(15) 0.0586(7) Uani 1 1 d . . . . .
H24A H -0.225353 0.649245 0.950915 0.088 Uiso 1 1 calc R U . . .
H24B H -0.298548 0.739360 0.971679 0.088 Uiso 1 1 calc R U . . .
H24C H -0.163267 0.708422 1.012687 0.088 Uiso 1 1 calc R U . . .
C23 C -0.0899(3) 0.84930(15) 0.93989(14) 0.0525(6) Uani 1 1 d . . . . .
H23A H -0.039635 0.845879 0.984515 0.079 Uiso 1 1 calc R U . . .
H23B H -0.176245 0.881117 0.947061 0.079 Uiso 1 1 calc R U . . .
H23C H -0.033677 0.880090 0.904982 0.079 Uiso 1 1 calc R U . . .
C14 C 0.7325(3) 0.4945(2) 0.58247(14) 0.0634(8) Uani 1 1 d . . . . .
H14A H 0.721962 0.430972 0.586192 0.095 Uiso 1 1 calc R U . . .
H14B H 0.825891 0.508405 0.566648 0.095 Uiso 1 1 calc R U . . .
H14C H 0.665805 0.517463 0.548475 0.095 Uiso 1 1 calc R U . . .

loop_
_atom_site_aniso_label
_atom_site_aniso_U_11
_atom_site_aniso_U_22
_atom_site_aniso_U_33
_atom_site_aniso_U_23
_atom_site_aniso_U_13
_atom_site_aniso_U_12
P1 0.0260(2) 0.0265(2) 0.0297(2) -0.00220(19) -0.00304(19) 0.00358(19)
O2 0.0349(7) 0.0269(6) 0.0344(7) -0.0037(5) -0.0068(6) 0.0041(6)
O1 0.0419(8) 0.0412(8) 0.0327(7) -0.0075(6) -0.0013(6) 0.0063(7)
N1 0.0332(8) 0.0256(7) 0.0332(8) -0.0002(7) -0.0088(7) 0.0042(6)
O3 0.0653(11) 0.0504(9) 0.0533(10) 0.0152(8) -0.0039(8) 0.0214(9)
N2 0.0450(10) 0.0295(8) 0.0344(8) -0.0002(7) 0.0007(8) 0.0052(7)
C9 0.0294(10) 0.0220(8) 0.0446(11) -0.0003(8) -0.0081(9) 0.0010(8)
C18 0.0374(11) 0.0315(9) 0.0357(10) 0.0062(8) -0.0033(9) 0.0002(9)
C17 0.0368(11) 0.0295(9) 0.0322(10) 0.0036(8) -0.0030(8) -0.0010(8)
C25 0.0265(9) 0.0322(10) 0.0301(9) 0.0043(7) -0.0016(7) 0.0013(8)
C1 0.0278(9) 0.0236(9) 0.0325(9) -0.0044(7) -0.0064(7) 0.0002(7)
C15 0.0476(13) 0.0272(9) 0.0325(10) -0.0020(8) -0.0073(9) 0.0026(8)
C30 0.0299(10) 0.0324(10) 0.0290(9) 0.0050(7) 0.0035(8) 0.0039(8)
C16 0.0435(11) 0.0263(9) 0.0287(9) -0.0024(7) -0.0069(8) 0.0014(8)
C2 0.0313(10) 0.0309(10) 0.0389(11) -0.0022(8) -0.0031(8) 0.0019(8)
C8 0.0266(9) 0.0275(9) 0.0386(10) 0.0028(8) -0.0049(8) 0.0013(8)
C6 0.0385(11) 0.0260(9) 0.0437(11) -0.0032(9) -0.0047(9) 0.0024(8)
C26 0.0413(12) 0.0382(11) 0.0467(12) -0.0013(9) -0.0140(10) 0.0026(9)
C22 0.0394(12) 0.0446(12) 0.0382(11) -0.0010(9) 0.0019(9) -0.0017(10)
C3 0.0384(12) 0.0425(11) 0.0508(13) -0.0023(10) 0.0088(10) -0.0015(10)
C21 0.0582(14) 0.0311(10) 0.0281(9) 0.0027(8) -0.0044(10) 0.0022(10)
C20 0.0545(13) 0.0355(10) 0.0266(9) 0.0012(8) 0.0007(9) -0.0036(10)
C19 0.0398(11) 0.0325(10) 0.0290(9) -0.0033(8) -0.0034(8) -0.0052(9)
C5 0.0579(15) 0.0278(10) 0.0532(14) 0.0059(9) -0.0024(11) 0.0004(10)
C29 0.0369(11) 0.0457(12) 0.0415(11) 0.0092(10) -0.0028(10) 0.0112(10)
C33 0.0575(15) 0.0494(13) 0.0510(13) 0.0147(11) 0.0046(12) 0.0247(12)
C4 0.0628(16) 0.0416(12) 0.0502(13) 0.0044(11) 0.0096(12) -0.0111(11)
C32 0.0712(18) 0.0334(12) 0.0518(14) 0.0064(10) 0.0118(13) 0.0193(11)
C10 0.0434(12) 0.0318(10) 0.0623(14) -0.0082(10) -0.0216(11) -0.0001(10)
C27 0.0541(16) 0.0588(15) 0.0663(16) -0.0077(13) -0.0330(13) 0.0046(13)
C7 0.0500(14) 0.0319(11) 0.0821(19) 0.0047(12) 0.0032(13) 0.0145(11)
C31 0.0642(15) 0.0310(10) 0.0447(12) -0.0009(10) 0.0043(12) 0.0081(10)
C28 0.0543(16) 0.0645(17) 0.0636(16) 0.0028(14) -0.0294(13) 0.0162(13)
C11 0.0349(12) 0.0413(12) 0.0839(19) -0.0016(12) -0.0242(13) -0.0051(10)
C12 0.0275(11) 0.0525(14) 0.0749(17) 0.0083(13) -0.0075(11) 0.0008(10)
C13 0.0264(10) 0.0446(12) 0.0518(13) 0.0072(10) -0.0021(9) 0.0047(9)
C24 0.0626(17) 0.0533(15) 0.0599(16) -0.0022(12) 0.0223(13) -0.0079(13)
C23 0.0531(14) 0.0398(12) 0.0645(16) -0.0045(11) 0.0073(13) 0.0045(11)
C14 0.0356(12) 0.101(2) 0.0534(15) -0.0008(14) 0.0065(11) 0.0175(13)

loop_
_atom_type_symbol
_atom_type_description
_atom_type_scat_dispersion_real
_atom_type_scat_dispersion_imag
_atom_type_scat_source
C C 0.0137 0.0067 'International Tables Vol C Tables 4.2.6.8 and 6.1.1.4'
H H 0.0000 0.0000 'International Tables Vol C Tables 4.2.6.8 and 6.1.1.4'
N N 0.0241 0.0134 'International Tables Vol C Tables 4.2.6.8 and 6.1.1.4'
O O 0.0389 0.0241 'International Tables Vol C Tables 4.2.6.8 and 6.1.1.4'
P P 0.2543 0.3332 'International Tables Vol C Tables 4.2.6.8 and 6.1.1.4'

loop_
_geom_angle_atom_site_label_1
_geom_angle_atom_site_label_2
_geom_angle_atom_site_label_3
_geom_angle
_geom_angle_site_symmetry_1
_geom_angle_site_symmetry_3
_geom_angle_publ_flag
O1 P1 N1 113.07(8) . . ?
O1 P1 C1 111.80(9) . . ?
O1 P1 C8 115.86(9) . . ?
N1 P1 C1 108.34(8) . . ?
N1 P1 C8 101.48(8) . . ?
C1 P1 C8 105.46(9) . . ?
C15 O2 C9 120.13(16) . . ?
P1 N1 H1 115.2 . . ?
C25 N1 P1 129.65(14) . . ?
C25 N1 H1 115.2 . . ?
C31 N2 C30 117.46(19) . . ?
C8 C9 O2 116.64(17) . . ?
C10 C9 O2 119.44(19) . . ?
C10 C9 C8 123.6(2) . . ?
C17 C18 H18 119.3 . . ?
C17 C18 C19 121.41(19) . . ?
C19 C18 H18 119.3 . . ?
C18 C17 H17 119.9 . . ?
C18 C17 C16 120.19(19) . . ?
C16 C17 H17 119.9 . . ?
N1 C25 C30 115.40(17) . . ?
C26 C25 N1 124.85(18) . . ?
C26 C25 C30 119.73(18) . . ?
C2 C1 P1 119.97(14) . . ?
C2 C1 C6 119.49(18) . . ?
C6 C1 P1 120.54(15) . . ?
O2 C15 C16 110.76(16) . . ?
O3 C15 O2 122.3(2) . . ?
O3 C15 C16 126.9(2) . . ?
N2 C30 C25 117.40(17) . . ?
N2 C30 C29 123.14(18) . . ?
C29 C30 C25 119.44(19) . . ?
C17 C16 C15 122.65(19) . . ?
C21 C16 C17 118.65(19) . . ?
C21 C16 C15 118.70(18) . . ?
C1 C2 H2 119.6 . . ?
C3 C2 C1 120.90(19) . . ?
C3 C2 H2 119.6 . . ?
C9 C8 P1 118.92(15) . . ?
C9 C8 C13 117.61(19) . . ?
C13 C8 P1 123.45(16) . . ?
C1 C6 C7 122.8(2) . . ?
C5 C6 C1 118.13(19) . . ?
C5 C6 C7 119.1(2) . . ?
C25 C26 H26 120.0 . . ?
C25 C26 C27 120.0(2) . . ?
C27 C26 H26 120.0 . . ?
C19 C22 H22 107.1 . . ?
C19 C22 C24 114.5(2) . . ?
C19 C22 C23 110.7(2) . . ?
C24 C22 H22 107.1 . . ?
C23 C22 H22 107.1 . . ?
C23 C22 C24 110.0(2) . . ?
C2 C3 H3 120.1 . . ?
C4 C3 C2 119.7(2) . . ?
C4 C3 H3 120.1 . . ?
C16 C21 H21 119.6 . . ?
C20 C21 C16 120.82(19) . . ?
C20 C21 H21 119.6 . . ?
C21 C20 H20 119.4 . . ?
C21 C20 C19 121.1(2) . . ?
C19 C20 H20 119.4 . . ?
C18 C19 C22 118.82(19) . . ?
C20 C19 C18 117.8(2) . . ?
C20 C19 C22 123.4(2) . . ?
C6 C5 H5 119.1 . . ?
C4 C5 C6 121.7(2) . . ?
C4 C5 H5 119.1 . . ?
C30 C29 C33 116.8(2) . . ?
C30 C29 C28 119.4(2) . . ?
C28 C29 C33 123.8(2) . . ?
C29 C33 H33 120.2 . . ?
C32 C33 C29 119.6(2) . . ?
C32 C33 H33 120.2 . . ?
C3 C4 H4 120.0 . . ?
C5 C4 C3 120.0(2) . . ?
C5 C4 H4 120.0 . . ?
C33 C32 H32 120.3 . . ?
C33 C32 C31 119.5(2) . . ?
C31 C32 H32 120.3 . . ?
C9 C10 H10 121.0 . . ?
C9 C10 C11 118.0(2) . . ?
C11 C10 H10 121.0 . . ?
C26 C27 H27 119.3 . . ?
C28 C27 C26 121.3(2) . . ?
C28 C27 H27 119.3 . . ?
C6 C7 H7A 109.5 . . ?
C6 C7 H7B 109.5 . . ?
C6 C7 H7C 109.5 . . ?
H7A C7 H7B 109.5 . . ?
H7A C7 H7C 109.5 . . ?
H7B C7 H7C 109.5 . . ?
N2 C31 C32 123.5(2) . . ?
N2 C31 H31 118.2 . . ?
C32 C31 H31 118.2 . . ?
C29 C28 H28 120.0 . . ?
C27 C28 C29 120.0(2) . . ?
C27 C28 H28 120.0 . . ?
C10 C11 H11 119.8 . . ?
C12 C11 C10 120.3(2) . . ?
C12 C11 H11 119.8 . . ?
C11 C12 H12 119.0 . . ?
C11 C12 C13 122.1(2) . . ?
C13 C12 H12 119.0 . . ?
C8 C13 C14 124.2(2) . . ?
C12 C13 C8 118.4(2) . . ?
C12 C13 C14 117.4(2) . . ?
C22 C24 H24A 109.5 . . ?
C22 C24 H24B 109.5 . . ?
C22 C24 H24C 109.5 . . ?
H24A C24 H24B 109.5 . . ?
H24A C24 H24C 109.5 . . ?
H24B C24 H24C 109.5 . . ?
C22 C23 H23A 109.5 . . ?
C22 C23 H23B 109.5 . . ?
C22 C23 H23C 109.5 . . ?
H23A C23 H23B 109.5 . . ?
H23A C23 H23C 109.5 . . ?
H23B C23 H23C 109.5 . . ?
C13 C14 H14A 109.5 . . ?
C13 C14 H14B 109.5 . . ?
C13 C14 H14C 109.5 . . ?
H14A C14 H14B 109.5 . . ?
H14A C14 H14C 109.5 . . ?
H14B C14 H14C 109.5 . . ?

loop_
_geom_bond_atom_site_label_1
_geom_bond_atom_site_label_2
_geom_bond_distance
_geom_bond_site_symmetry_2
_geom_bond_publ_flag
P1 O1 1.4737(14) . ?
P1 N1 1.6581(15) . ?
P1 C1 1.806(2) . ?
P1 C8 1.819(2) . ?
O2 C9 1.404(2) . ?
O2 C15 1.377(3) . ?
N1 H1 0.8800 . ?
N1 C25 1.397(2) . ?
O3 C15 1.195(3) . ?
N2 C30 1.360(3) . ?
N2 C31 1.319(3) . ?
C9 C8 1.398(3) . ?
C9 C10 1.375(3) . ?
C18 H18 0.9500 . ?
C18 C17 1.380(3) . ?
C18 C19 1.399(3) . ?
C17 H17 0.9500 . ?
C17 C16 1.395(3) . ?
C25 C30 1.426(3) . ?
C25 C26 1.370(3) . ?
C1 C2 1.391(3) . ?
C1 C6 1.405(3) . ?
C15 C16 1.472(3) . ?
C30 C29 1.409(3) . ?
C16 C21 1.394(3) . ?
C2 H2 0.9500 . ?
C2 C3 1.382(3) . ?
C8 C13 1.412(3) . ?
C6 C5 1.393(3) . ?
C6 C7 1.504(3) . ?
C26 H26 0.9500 . ?
C26 C27 1.410(3) . ?
C22 H22 1.0000 . ?
C22 C19 1.517(3) . ?
C22 C24 1.521(3) . ?
C22 C23 1.520(3) . ?
C3 H3 0.9500 . ?
C3 C4 1.376(3) . ?
C21 H21 0.9500 . ?
C21 C20 1.377(3) . ?
C20 H20 0.9500 . ?
C20 C19 1.393(3) . ?
C5 H5 0.9500 . ?
C5 C4 1.373(4) . ?
C29 C33 1.420(3) . ?
C29 C28 1.411(4) . ?
C33 H33 0.9500 . ?
C33 C32 1.347(4) . ?
C4 H4 0.9500 . ?
C32 H32 0.9500 . ?
C32 C31 1.402(3) . ?
C10 H10 0.9500 . ?
C10 C11 1.383(4) . ?
C27 H27 0.9500 . ?
C27 C28 1.360(4) . ?
C7 H7A 0.9800 . ?
C7 H7B 0.9800 . ?
C7 H7C 0.9800 . ?
C31 H31 0.9500 . ?
C28 H28 0.9500 . ?
C11 H11 0.9500 . ?
C11 C12 1.377(4) . ?
C12 H12 0.9500 . ?
C12 C13 1.394(3) . ?
C13 C14 1.512(3) . ?
C24 H24A 0.9800 . ?
C24 H24B 0.9800 . ?
C24 H24C 0.9800 . ?
C23 H23A 0.9800 . ?
C23 H23B 0.9800 . ?
C23 H23C 0.9800 . ?
C14 H14A 0.9800 . ?
C14 H14B 0.9800 . ?
C14 H14C 0.9800 . ?

loop_
_geom_torsion_atom_site_label_1
_geom_torsion_atom_site_label_2
_geom_torsion_atom_site_label_3
_geom_torsion_atom_site_label_4
_geom_torsion
_geom_torsion_site_symmetry_1
_geom_torsion_site_symmetry_2
_geom_torsion_site_symmetry_3
_geom_torsion_site_symmetry_4
_geom_torsion_publ_flag
P1 N1 C25 C30 -174.94(14) . . . . ?
P1 N1 C25 C26 3.4(3) . . . . ?
P1 C1 C2 C3 -178.97(16) . . . . ?
P1 C1 C6 C5 176.96(16) . . . . ?
P1 C1 C6 C7 -3.5(3) . . . . ?
P1 C8 C13 C12 -178.76(17) . . . . ?
P1 C8 C13 C14 0.5(3) . . . . ?
O2 C9 C8 P1 -9.4(2) . . . . ?
O2 C9 C8 C13 172.35(17) . . . . ?
O2 C9 C10 C11 -171.5(2) . . . . ?
O2 C15 C16 C17 -8.5(3) . . . . ?
O2 C15 C16 C21 171.55(17) . . . . ?
O1 P1 N1 C25 37.4(2) . . . . ?
O1 P1 C1 C2 -116.36(15) . . . . ?
O1 P1 C1 C6 64.06(17) . . . . ?
O1 P1 C8 C9 -177.03(14) . . . . ?
O1 P1 C8 C13 1.1(2) . . . . ?
N1 P1 C1 C2 8.91(17) . . . . ?
N1 P1 C1 C6 -170.68(15) . . . . ?
N1 P1 C8 C9 60.10(16) . . . . ?
N1 P1 C8 C13 -121.75(17) . . . . ?
N1 C25 C30 N2 -0.7(3) . . . . ?
N1 C25 C30 C29 177.67(18) . . . . ?
N1 C25 C26 C27 -178.2(2) . . . . ?
O3 C15 C16 C17 171.3(2) . . . . ?
O3 C15 C16 C21 -8.7(3) . . . . ?
N2 C30 C29 C33 0.5(3) . . . . ?
N2 C30 C29 C28 178.9(2) . . . . ?
C9 O2 C15 O3 -6.2(3) . . . . ?
C9 O2 C15 C16 173.57(15) . . . . ?
C9 C8 C13 C12 -0.6(3) . . . . ?
C9 C8 C13 C14 178.7(2) . . . . ?
C9 C10 C11 C12 -0.8(4) . . . . ?
C18 C17 C16 C15 -178.29(18) . . . . ?
C18 C17 C16 C21 1.7(3) . . . . ?
C17 C18 C19 C22 179.09(19) . . . . ?
C17 C18 C19 C20 -1.1(3) . . . . ?
C17 C16 C21 C20 -1.5(3) . . . . ?
C25 C30 C29 C33 -177.7(2) . . . . ?
C25 C30 C29 C28 0.7(3) . . . . ?
C25 C26 C27 C28 0.8(4) . . . . ?
C1 P1 N1 C25 -87.14(18) . . . . ?
C1 P1 C8 C9 -52.81(16) . . . . ?
C1 P1 C8 C13 125.34(17) . . . . ?
C1 C2 C3 C4 1.8(3) . . . . ?
C1 C6 C5 C4 2.4(3) . . . . ?
C15 O2 C9 C8 126.32(18) . . . . ?
C15 O2 C9 C10 -60.2(2) . . . . ?
C15 C16 C21 C20 178.47(18) . . . . ?
C30 N2 C31 C32 1.2(3) . . . . ?
C30 C25 C26 C27 0.0(3) . . . . ?
C30 C29 C33 C32 1.0(3) . . . . ?
C30 C29 C28 C27 0.1(4) . . . . ?
C16 C21 C20 C19 0.0(3) . . . . ?
C2 C1 C6 C5 -2.6(3) . . . . ?
C2 C1 C6 C7 176.9(2) . . . . ?
C2 C3 C4 C5 -2.1(4) . . . . ?
C8 P1 N1 C25 162.13(17) . . . . ?
C8 P1 C1 C2 116.92(15) . . . . ?
C8 P1 C1 C6 -62.67(17) . . . . ?
C8 C9 C10 C11 1.5(3) . . . . ?
C6 C1 C2 C3 0.6(3) . . . . ?
C6 C5 C4 C3 0.0(4) . . . . ?
C26 C25 C30 N2 -179.10(19) . . . . ?
C26 C25 C30 C29 -0.8(3) . . . . ?
C26 C27 C28 C29 -0.8(5) . . . . ?
C21 C20 C19 C18 1.3(3) . . . . ?
C21 C20 C19 C22 -178.9(2) . . . . ?
C19 C18 C17 C16 -0.4(3) . . . . ?
C29 C33 C32 C31 -1.5(4) . . . . ?
C33 C29 C28 C27 178.4(3) . . . . ?
C33 C32 C31 N2 0.4(4) . . . . ?
C10 C9 C8 P1 177.41(16) . . . . ?
C10 C9 C8 C13 -0.9(3) . . . . ?
C10 C11 C12 C13 -0.6(4) . . . . ?
C7 C6 C5 C4 -177.2(2) . . . . ?
C31 N2 C30 C25 176.70(19) . . . . ?
C31 N2 C30 C29 -1.6(3) . . . . ?
C28 C29 C33 C32 -177.3(3) . . . . ?
C11 C12 C13 C8 1.3(4) . . . . ?
C11 C12 C13 C14 -178.0(2) . . . . ?
C24 C22 C19 C18 166.7(2) . . . . ?
C24 C22 C19 C20 -13.0(3) . . . . ?
C23 C22 C19 C18 -68.2(3) . . . . ?
C23 C22 C19 C20 112.0(2) . . . . ?
